data_7159368
loop_
_publ_author_name
'Su, Qin'
'Hou, Chuan-Jin'
'Wei, De-Quan'
'Qin, Hao'
'Liang, Ding-Hua'
'Hu, Xiang-Ping'

_publ_section_title
;
 New P,N<sub>sp3</sub> ligands for palladium-catalyzed asymmetric allylic
 substitutions.
;
_journal_issue 23
_journal_name_full 'Organic &amp; biomolecular chemistry'
_journal_page_first 4874
_journal_page_last 4880
_journal_paper_doi 10.1039/d3ob00519d
_journal_volume 21
_journal_year 2023
_chemical_absolute_configuration unk
_chemical_formula_moiety 'C34 H32 N O P'
_chemical_formula_sum 'C34 H32 N O P'
_chemical_formula_weight 501.57
_space_group_crystal_system monoclinic
_space_group_IT_number 4
_space_group_name_Hall 'P 2yb'
_space_group_name_H-M_alt 'P 1 21 1'
_atom_sites_solution_hydrogens geom
_atom_sites_solution_primary dual
_audit_creation_date 2019-10-16
_audit_creation_method
;
Olex2 1.2
(compiled 2018.05.29 svn.r3508 for OlexSys, GUI svn.r5506)
;
_audit_update_record
;
2023-01-31 deposited with the CCDC.	2023-05-22 downloaded from the CCDC.
;
_cell_angle_alpha 90
_cell_angle_beta 92.277(5)
_cell_angle_gamma 90
_cell_formula_units_Z 2
_cell_length_a 8.6002(16)
_cell_length_b 15.401(3)
_cell_length_c 10.5083(19)
_cell_measurement_reflns_used 8742
_cell_measurement_temperature 298.15
_cell_measurement_theta_max 68.166
_cell_measurement_theta_min 2.869
_cell_volume 1390.7(5)
_computing_cell_refinement 'SAINT v8.37A (Bruker, 2015)'
_computing_data_collection 'SAINT v8.37A (Bruker, 2015)'
_computing_data_reduction 'SAINT v8.37A (Bruker, 2015)'
_computing_molecular_graphics 'Olex2 (Dolomanov et al., 2009)'
_computing_publication_material 'Olex2 (Dolomanov et al., 2009)'
_computing_structure_refinement 'ShelXL (Sheldrick, 2015)'
_computing_structure_solution 'ShelXT (Sheldrick, 2015)'
_diffrn_ambient_temperature 298.15
_diffrn_measured_fraction_theta_full 0.972
_diffrn_measured_fraction_theta_max 0.972
_diffrn_measurement_device_type 'Bruker APEX-II CCD'
_diffrn_measurement_method '\f and \w scans'
_diffrn_radiation_type CuK\a
_diffrn_radiation_wavelength 1.54178
_diffrn_reflns_av_R_equivalents 0.0211
_diffrn_reflns_av_unetI/netI 0.0273
_diffrn_reflns_Laue_measured_fraction_full 0.972
_diffrn_reflns_Laue_measured_fraction_max 0.972
_diffrn_reflns_limit_h_max 10
_diffrn_reflns_limit_h_min -10
_diffrn_reflns_limit_k_max 18
_diffrn_reflns_limit_k_min -16
_diffrn_reflns_limit_l_max 12
_diffrn_reflns_limit_l_min -12
_diffrn_reflns_number 18211
_diffrn_reflns_point_group_measured_fraction_full 0.931
_diffrn_reflns_point_group_measured_fraction_max 0.929
_diffrn_reflns_theta_full 67.679
_diffrn_reflns_theta_max 68.189
_diffrn_reflns_theta_min 5.147
_diffrn_standards_number 0
_exptl_absorpt_coefficient_mu 1.069
_exptl_absorpt_correction_T_max 0.7531
_exptl_absorpt_correction_T_min 0.5710
_exptl_absorpt_correction_type multi-scan
_exptl_absorpt_process_details
'SADABS-2014/5 (Bruker,2014/5) was used for absorption correction. wR2(int) was 0.1276 before and 0.0554 after correction. The Ratio of minimum to maximum transmission is 0.7582. The \l/2 correction factor is Not present.'
_exptl_crystal_colour colourless
_exptl_crystal_colour_primary colourless
_exptl_crystal_density_diffrn 1.198
_exptl_crystal_description block
_exptl_crystal_F_000 532
_exptl_crystal_size_max 0.24
_exptl_crystal_size_mid 0.23
_exptl_crystal_size_min 0.21
_refine_diff_density_max 0.236
_refine_diff_density_min -0.195
_refine_diff_density_rms 0.025
_refine_ls_abs_structure_details
;
 Flack x determined using 2085 quotients [(I+)-(I-)]/[(I+)+(I-)]
 (Parsons, Flack and Wagner, Acta Cryst. B69 (2013) 249-259).
;
_refine_ls_abs_structure_Flack 0.055(5)
_refine_ls_extinction_method none
_refine_ls_goodness_of_fit_ref 1.039
_refine_ls_hydrogen_treatment constr
_refine_ls_matrix_type full
_refine_ls_number_parameters 335
_refine_ls_number_reflns 4734
_refine_ls_number_restraints 1
_refine_ls_restrained_S_all 1.039
_refine_ls_R_factor_all 0.0291
_refine_ls_R_factor_gt 0.0289
_refine_ls_shift/su_max 0.000
_refine_ls_shift/su_mean 0.000
_refine_ls_structure_factor_coef Fsqd
_refine_ls_weighting_details 'w=1/[\s^2^(Fo^2^)+(0.0489P)^2^+0.1076P] where P=(Fo^2^+2Fc^2^)/3'
_refine_ls_weighting_scheme calc
_refine_ls_wR_factor_gt 0.0788
_refine_ls_wR_factor_ref 0.0790
_reflns_Friedel_coverage 0.838
_reflns_Friedel_fraction_full 0.887
_reflns_Friedel_fraction_max 0.883
_reflns_number_gt 4674
_reflns_number_total 4734
_reflns_threshold_expression 'I > 2\s(I)'
_cod_data_source_file d3ob00519d2.cif
_cod_data_source_block cu_20191015a_0m
_cod_depositor_comments 'Adding full bibliography for 7159368.cif.'
_cod_original_cell_volume 1390.8(4)
_cod_database_code 7159368
_shelx_shelxl_version_number 2018/3
_shelx_space_group_comment
;
The symmetry employed for this shelxl refinement is uniquely defined
by the following loop, which should always be used as a source of
symmetry information in preference to the above space-group names.
They are only intended as comments.
;
_shelx_estimated_absorpt_t_max 0.807
_shelx_estimated_absorpt_t_min 0.783
_olex2_refinement_description
;
1. Fixed Uiso
 At 1.2 times of:
  All C(H) groups, All C(H,H) groups, All N(H) groups
 At 1.5 times of:
  All C(H,H,H) groups
2.a Ternary CH refined with riding coordinates:
 C19(H19), C26(H26)
2.b Secondary CH2 refined with riding coordinates:
 C33(H33A,H33B)
2.c Aromatic/amide H refined with riding coordinates:
 N1(H1), C2(H2), C3(H3), C4(H4), C5(H5), C6(H6), C8(H8), C9(H9), C10(H10),
 C11(H11), C12(H12), C14(H14), C15(H15), C16(H16), C17(H17), C21(H21), C22(H22),
  C23(H23), C24(H24), C25(H25), C28(H28), C29(H29), C30(H30), C31(H31), C32(H32)
2.d Idealised Me refined as rotating group:
 C34(H34A,H34B,H34C)
;
_olex2_submission_special_instructions 'No special instructions were received'

loop_
_space_group_symop_operation_xyz
'x, y, z'
'-x, y+1/2, -z'

loop_
_atom_site_label
_atom_site_type_symbol
_atom_site_fract_x
_atom_site_fract_y
_atom_site_fract_z
_atom_site_U_iso_or_equiv
_atom_site_adp_type
_atom_site_occupancy
_atom_site_site_symmetry_order
_atom_site_calc_flag
_atom_site_refinement_flags_posn
_atom_site_refinement_flags_adp
_atom_site_refinement_flags_occupancy
_atom_site_disorder_assembly
_atom_site_disorder_group
P1 P 0.49654(5) 0.50844(4) 0.22257(4) 0.04342(15) Uani 1 1 d . . . . .
O1 O 1.2327(2) 0.39753(16) 0.57146(18) 0.0775(6) Uani 1 1 d . . . . .
N1 N 0.94197(19) 0.52619(12) 0.39872(16) 0.0448(4) Uani 1 1 d . . . . .
H1 H 0.999351 0.542077 0.337710 0.054 Uiso 1 1 calc R . . . .
C1 C 0.3490(2) 0.52392(14) 0.0934(2) 0.0472(5) Uani 1 1 d . . . . .
C2 C 0.2127(3) 0.56754(17) 0.1238(2) 0.0557(5) Uani 1 1 d . . . . .
H2 H 0.200898 0.587195 0.206541 0.067 Uiso 1 1 calc R . . . .
C3 C 0.0952(3) 0.58183(18) 0.0323(3) 0.0648(7) Uani 1 1 d . . . . .
H3 H 0.006469 0.612446 0.053011 0.078 Uiso 1 1 calc R . . . .
C4 C 0.1101(3) 0.55054(19) -0.0894(3) 0.0700(8) Uani 1 1 d . . . . .
H4 H 0.030704 0.559544 -0.150627 0.084 Uiso 1 1 calc R . . . .
C5 C 0.2404(3) 0.5065(2) -0.1205(2) 0.0679(7) Uani 1 1 d . . . . .
H5 H 0.249110 0.485251 -0.202736 0.082 Uiso 1 1 calc R . . . .
C6 C 0.3617(3) 0.49307(17) -0.0295(2) 0.0566(6) Uani 1 1 d . . . . .
H6 H 0.450847 0.463390 -0.051710 0.068 Uiso 1 1 calc R . . . .
C7 C 0.6263(2) 0.42902(14) 0.15218(19) 0.0454(5) Uani 1 1 d . . . . .
C8 C 0.7574(3) 0.45063(16) 0.0866(2) 0.0611(6) Uani 1 1 d . . . . .
H8 H 0.781562 0.508769 0.073965 0.073 Uiso 1 1 calc R . . . .
C9 C 0.8530(4) 0.3867(2) 0.0396(3) 0.0764(8) Uani 1 1 d . . . . .
H9 H 0.941492 0.402422 -0.002967 0.092 Uiso 1 1 calc R . . . .
C10 C 0.8185(4) 0.30078(19) 0.0553(3) 0.0723(7) Uani 1 1 d . . . . .
H10 H 0.882549 0.258121 0.023006 0.087 Uiso 1 1 calc R . . . .
C11 C 0.6888(4) 0.27822(17) 0.1189(3) 0.0666(7) Uani 1 1 d . . . . .
H11 H 0.663965 0.219889 0.128681 0.080 Uiso 1 1 calc R . . . .
C12 C 0.5944(3) 0.34105(16) 0.1686(2) 0.0562(6) Uani 1 1 d . . . . .
H12 H 0.508337 0.324524 0.213682 0.067 Uiso 1 1 calc R . . . .
C13 C 0.6149(2) 0.60808(13) 0.21283(17) 0.0378(4) Uani 1 1 d . . . . .
C14 C 0.5813(3) 0.67209(15) 0.12330(19) 0.0478(5) Uani 1 1 d . . . . .
H14 H 0.495510 0.665318 0.067528 0.057 Uiso 1 1 calc R . . . .
C15 C 0.6719(3) 0.74566(15) 0.1147(2) 0.0519(5) Uani 1 1 d . . . . .
H15 H 0.645110 0.788590 0.055579 0.062 Uiso 1 1 calc R . . . .
C16 C 0.8020(3) 0.75525(16) 0.1938(2) 0.0527(5) Uani 1 1 d . . . . .
H16 H 0.866331 0.803333 0.186013 0.063 Uiso 1 1 calc R . . . .
C17 C 0.8363(3) 0.69279(15) 0.2851(2) 0.0471(5) Uani 1 1 d . . . . .
H17 H 0.923845 0.699810 0.338917 0.057 Uiso 1 1 calc R . . . .
C18 C 0.7434(2) 0.61970(13) 0.29870(16) 0.0373(4) Uani 1 1 d . . . . .
C19 C 0.7815(2) 0.55609(13) 0.40700(17) 0.0390(4) Uani 1 1 d . . . . .
H19 H 0.712134 0.505840 0.397357 0.047 Uiso 1 1 calc R . . . .
C20 C 0.7553(2) 0.59827(13) 0.53554(18) 0.0429(4) Uani 1 1 d . . . . .
C21 C 0.6186(3) 0.5816(2) 0.5961(3) 0.0682(7) Uani 1 1 d . . . . .
H21 H 0.542600 0.546536 0.557235 0.082 Uiso 1 1 calc R . . . .
C22 C 0.5949(5) 0.6173(3) 0.7149(4) 0.1019(13) Uani 1 1 d . . . . .
H22 H 0.503648 0.604995 0.755977 0.122 Uiso 1 1 calc R . . . .
C23 C 0.7033(6) 0.6701(3) 0.7719(3) 0.0977(13) Uani 1 1 d . . . . .
H23 H 0.685897 0.693713 0.851471 0.117 Uiso 1 1 calc R . . . .
C24 C 0.8385(5) 0.6885(2) 0.7122(3) 0.0807(10) Uani 1 1 d . . . . .
H24 H 0.912161 0.725353 0.750441 0.097 Uiso 1 1 calc R . . . .
C25 C 0.8643(3) 0.65194(18) 0.5949(2) 0.0582(6) Uani 1 1 d . . . . .
H25 H 0.956745 0.663688 0.555165 0.070 Uiso 1 1 calc R . . . .
C26 C 1.0004(2) 0.46734(15) 0.50042(19) 0.0447(4) Uani 1 1 d . . . . .
H26 H 1.012529 0.501813 0.578572 0.054 Uiso 1 1 calc R . . . .
C27 C 0.8965(2) 0.39080(15) 0.52945(19) 0.0460(5) Uani 1 1 d . . . . .
C28 C 0.8517(3) 0.3753(2) 0.6532(2) 0.0596(6) Uani 1 1 d . . . . .
H28 H 0.881506 0.413929 0.717710 0.072 Uiso 1 1 calc R . . . .
C29 C 0.7635(3) 0.3032(2) 0.6818(3) 0.0729(8) Uani 1 1 d . . . . .
H29 H 0.736682 0.293129 0.765387 0.088 Uiso 1 1 calc R . . . .
C30 C 0.7156(3) 0.2469(2) 0.5881(3) 0.0741(8) Uani 1 1 d . . . . .
H30 H 0.655893 0.198698 0.607540 0.089 Uiso 1 1 calc R . . . .
C31 C 0.7560(3) 0.2617(2) 0.4648(3) 0.0706(7) Uani 1 1 d . . . . .
H31 H 0.723030 0.223532 0.400701 0.085 Uiso 1 1 calc R . . . .
C32 C 0.8456(3) 0.33310(17) 0.4355(2) 0.0583(6) Uani 1 1 d . . . . .
H32 H 0.871965 0.342485 0.351645 0.070 Uiso 1 1 calc R . . . .
C33 C 1.1612(3) 0.43821(18) 0.4654(2) 0.0554(6) Uani 1 1 d . . . . .
H33A H 1.153677 0.398075 0.394307 0.067 Uiso 1 1 calc R . . . .
H33B H 1.222376 0.487874 0.440538 0.067 Uiso 1 1 calc R . . . .
C34 C 1.3721(3) 0.3549(2) 0.5439(3) 0.0718(8) Uani 1 1 d . . . . .
H34A H 1.350559 0.309434 0.483231 0.108 Uiso 1 1 calc GR . . . .
H34B H 1.417663 0.330377 0.620700 0.108 Uiso 1 1 calc GR . . . .
H34C H 1.443209 0.395724 0.509072 0.108 Uiso 1 1 calc GR . . . .

loop_
_atom_site_aniso_label
_atom_site_aniso_U_11
_atom_site_aniso_U_22
_atom_site_aniso_U_33
_atom_site_aniso_U_23
_atom_site_aniso_U_13
_atom_site_aniso_U_12
P1 0.0454(2) 0.0459(3) 0.0385(2) 0.0031(2) -0.00320(17) -0.0079(2)
O1 0.0558(10) 0.1130(17) 0.0635(10) 0.0231(10) 0.0009(8) 0.0359(10)
N1 0.0438(8) 0.0498(11) 0.0408(8) 0.0064(7) 0.0041(6) 0.0070(7)
C1 0.0463(10) 0.0449(13) 0.0499(10) 0.0023(8) -0.0050(8) -0.0098(8)
C2 0.0481(11) 0.0541(14) 0.0646(13) -0.0010(10) -0.0014(10) -0.0084(9)
C3 0.0484(12) 0.0535(14) 0.0915(19) 0.0090(13) -0.0114(12) -0.0072(11)
C4 0.0643(15) 0.0563(15) 0.0868(19) 0.0146(13) -0.0309(14) -0.0110(12)
C5 0.0814(16) 0.0663(15) 0.0541(12) 0.0012(13) -0.0216(11) -0.0147(16)
C6 0.0626(13) 0.0576(15) 0.0488(11) -0.0031(10) -0.0088(9) -0.0034(10)
C7 0.0522(11) 0.0409(11) 0.0424(10) 0.0018(8) -0.0084(8) -0.0071(9)
C8 0.0754(15) 0.0385(12) 0.0707(15) -0.0048(10) 0.0197(12) -0.0062(11)
C9 0.091(2) 0.0524(16) 0.0884(19) -0.0120(14) 0.0295(16) -0.0010(13)
C10 0.097(2) 0.0478(15) 0.0721(16) -0.0156(12) -0.0019(15) 0.0078(14)
C11 0.093(2) 0.0364(13) 0.0682(16) -0.0034(11) -0.0203(15) -0.0044(12)
C12 0.0635(13) 0.0464(13) 0.0574(13) 0.0048(10) -0.0135(10) -0.0150(10)
C13 0.0430(9) 0.0377(10) 0.0325(8) -0.0030(7) -0.0001(7) 0.0001(7)
C14 0.0578(12) 0.0472(12) 0.0376(9) 0.0018(8) -0.0092(9) -0.0002(9)
C15 0.0769(15) 0.0384(12) 0.0399(10) 0.0060(8) -0.0052(10) 0.0014(10)
C16 0.0706(14) 0.0378(11) 0.0493(11) 0.0009(9) -0.0011(10) -0.0107(10)
C17 0.0528(11) 0.0436(11) 0.0441(10) 0.0006(8) -0.0085(8) -0.0053(9)
C18 0.0427(9) 0.0353(10) 0.0338(8) -0.0030(7) -0.0004(7) 0.0019(7)
C19 0.0403(9) 0.0381(11) 0.0384(9) 0.0009(7) -0.0027(7) 0.0000(7)
C20 0.0480(10) 0.0421(11) 0.0385(9) 0.0055(8) 0.0012(8) 0.0107(8)
C21 0.0649(14) 0.0784(18) 0.0628(15) 0.0079(13) 0.0206(12) 0.0075(13)
C22 0.116(3) 0.114(3) 0.080(2) 0.011(2) 0.056(2) 0.031(3)
C23 0.153(4) 0.095(3) 0.0468(14) -0.0062(16) 0.0176(19) 0.051(3)
C24 0.122(3) 0.0664(19) 0.0521(14) -0.0135(12) -0.0184(16) 0.0236(18)
C25 0.0712(15) 0.0584(15) 0.0444(11) -0.0069(10) -0.0053(10) 0.0043(11)
C26 0.0457(10) 0.0499(11) 0.0381(9) 0.0018(8) -0.0027(8) 0.0106(9)
C27 0.0417(10) 0.0519(12) 0.0443(10) 0.0096(9) -0.0008(8) 0.0146(9)
C28 0.0574(13) 0.0746(17) 0.0470(11) 0.0127(11) 0.0039(10) 0.0114(12)
C29 0.0667(16) 0.086(2) 0.0665(16) 0.0318(15) 0.0066(13) 0.0038(14)
C30 0.0558(14) 0.0694(19) 0.097(2) 0.0335(17) -0.0039(14) 0.0023(13)
C31 0.0668(15) 0.0603(16) 0.0833(18) 0.0060(14) -0.0121(13) -0.0037(12)
C32 0.0658(14) 0.0567(15) 0.0519(12) 0.0054(10) -0.0037(10) 0.0014(11)
C33 0.0442(11) 0.0684(16) 0.0537(12) 0.0125(11) 0.0026(9) 0.0102(10)
C34 0.0439(12) 0.0770(19) 0.0946(19) 0.0224(15) 0.0045(12) 0.0148(11)

loop_
_atom_type_symbol
_atom_type_description
_atom_type_scat_dispersion_real
_atom_type_scat_dispersion_imag
_atom_type_scat_source
C C 0.0181 0.0091 'International Tables Vol C Tables 4.2.6.8 and 6.1.1.4'
H H 0.0000 0.0000 'International Tables Vol C Tables 4.2.6.8 and 6.1.1.4'
N N 0.0311 0.0180 'International Tables Vol C Tables 4.2.6.8 and 6.1.1.4'
O O 0.0492 0.0322 'International Tables Vol C Tables 4.2.6.8 and 6.1.1.4'
P P 0.2955 0.4335 'International Tables Vol C Tables 4.2.6.8 and 6.1.1.4'

loop_
_geom_angle_atom_site_label_1
_geom_angle_atom_site_label_2
_geom_angle_atom_site_label_3
_geom_angle
_geom_angle_site_symmetry_1
_geom_angle_site_symmetry_3
_geom_angle_publ_flag
C1 P1 C13 102.57(9) . . ?
C7 P1 C1 101.68(10) . . ?
C7 P1 C13 100.76(9) . . ?
C33 O1 C34 113.3(2) . . ?
C19 N1 H1 121.7 . . ?
C19 N1 C26 116.50(16) . . ?
C26 N1 H1 121.7 . . ?
C2 C1 P1 117.01(17) . . ?
C6 C1 P1 124.52(17) . . ?
C6 C1 C2 118.4(2) . . ?
C1 C2 H2 119.6 . . ?
C3 C2 C1 120.9(2) . . ?
C3 C2 H2 119.6 . . ?
C2 C3 H3 120.1 . . ?
C4 C3 C2 119.8(3) . . ?
C4 C3 H3 120.1 . . ?
C3 C4 H4 119.8 . . ?
C5 C4 C3 120.4(2) . . ?
C5 C4 H4 119.8 . . ?
C4 C5 H5 119.8 . . ?
C4 C5 C6 120.5(2) . . ?
C6 C5 H5 119.8 . . ?
C1 C6 C5 120.0(2) . . ?
C1 C6 H6 120.0 . . ?
C5 C6 H6 120.0 . . ?
C8 C7 P1 124.16(17) . . ?
C8 C7 C12 117.6(2) . . ?
C12 C7 P1 118.24(19) . . ?
C7 C8 H8 119.6 . . ?
C7 C8 C9 120.9(2) . . ?
C9 C8 H8 119.6 . . ?
C8 C9 H9 119.7 . . ?
C10 C9 C8 120.6(3) . . ?
C10 C9 H9 119.7 . . ?
C9 C10 H10 120.3 . . ?
C9 C10 C11 119.3(3) . . ?
C11 C10 H10 120.3 . . ?
C10 C11 H11 119.6 . . ?
C10 C11 C12 120.7(3) . . ?
C12 C11 H11 119.6 . . ?
C7 C12 H12 119.6 . . ?
C11 C12 C7 120.9(3) . . ?
C11 C12 H12 119.6 . . ?
C14 C13 P1 121.91(15) . . ?
C14 C13 C18 118.76(18) . . ?
C18 C13 P1 119.33(14) . . ?
C13 C14 H14 119.1 . . ?
C15 C14 C13 121.73(19) . . ?
C15 C14 H14 119.1 . . ?
C14 C15 H15 120.1 . . ?
C16 C15 C14 119.8(2) . . ?
C16 C15 H15 120.1 . . ?
C15 C16 H16 120.3 . . ?
C15 C16 C17 119.4(2) . . ?
C17 C16 H16 120.3 . . ?
C16 C17 H17 119.1 . . ?
C16 C17 C18 121.81(19) . . ?
C18 C17 H17 119.1 . . ?
C13 C18 C19 122.35(17) . . ?
C17 C18 C13 118.41(18) . . ?
C17 C18 C19 119.23(16) . . ?
N1 C19 C18 109.47(15) . . ?
N1 C19 H19 108.5 . . ?
N1 C19 C20 111.14(15) . . ?
C18 C19 H19 108.5 . . ?
C20 C19 C18 110.62(16) . . ?
C20 C19 H19 108.5 . . ?
C21 C20 C19 119.2(2) . . ?
C25 C20 C19 122.3(2) . . ?
C25 C20 C21 118.5(2) . . ?
C20 C21 H21 120.0 . . ?
C20 C21 C22 119.9(3) . . ?
C22 C21 H21 120.0 . . ?
C21 C22 H22 119.6 . . ?
C23 C22 C21 120.8(3) . . ?
C23 C22 H22 119.6 . . ?
C22 C23 H23 119.9 . . ?
C22 C23 C24 120.1(3) . . ?
C24 C23 H23 119.9 . . ?
C23 C24 H24 120.2 . . ?
C23 C24 C25 119.5(3) . . ?
C25 C24 H24 120.2 . . ?
C20 C25 C24 121.1(3) . . ?
C20 C25 H25 119.4 . . ?
C24 C25 H25 119.4 . . ?
N1 C26 H26 107.2 . . ?
N1 C26 C27 115.90(17) . . ?
N1 C26 C33 107.14(17) . . ?
C27 C26 H26 107.2 . . ?
C33 C26 H26 107.2 . . ?
C33 C26 C27 111.70(19) . . ?
C28 C27 C26 120.5(2) . . ?
C32 C27 C26 121.78(19) . . ?
C32 C27 C28 117.7(2) . . ?
C27 C28 H28 119.5 . . ?
C29 C28 C27 121.0(3) . . ?
C29 C28 H28 119.5 . . ?
C28 C29 H29 119.8 . . ?
C30 C29 C28 120.4(3) . . ?
C30 C29 H29 119.8 . . ?
C29 C30 H30 120.2 . . ?
C29 C30 C31 119.7(3) . . ?
C31 C30 H30 120.2 . . ?
C30 C31 H31 119.8 . . ?
C30 C31 C32 120.4(3) . . ?
C32 C31 H31 119.8 . . ?
C27 C32 H32 119.5 . . ?
C31 C32 C27 120.9(2) . . ?
C31 C32 H32 119.5 . . ?
O1 C33 C26 108.42(18) . . ?
O1 C33 H33A 110.0 . . ?
O1 C33 H33B 110.0 . . ?
C26 C33 H33A 110.0 . . ?
C26 C33 H33B 110.0 . . ?
H33A C33 H33B 108.4 . . ?
O1 C34 H34A 109.5 . . ?
O1 C34 H34B 109.5 . . ?
O1 C34 H34C 109.5 . . ?
H34A C34 H34B 109.5 . . ?
H34A C34 H34C 109.5 . . ?
H34B C34 H34C 109.5 . . ?

loop_
_geom_bond_atom_site_label_1
_geom_bond_atom_site_label_2
_geom_bond_distance
_geom_bond_site_symmetry_2
_geom_bond_publ_flag
P1 C1 1.837(2) . ?
P1 C7 1.831(2) . ?
P1 C13 1.847(2) . ?
O1 C33 1.399(3) . ?
O1 C34 1.407(3) . ?
N1 H1 0.8600 . ?
N1 C19 1.461(3) . ?
N1 C26 1.474(3) . ?
C1 C2 1.399(3) . ?
C1 C6 1.384(3) . ?
C2 H2 0.9300 . ?
C2 C3 1.384(4) . ?
C3 H3 0.9300 . ?
C3 C4 1.378(4) . ?
C4 H4 0.9300 . ?
C4 C5 1.360(4) . ?
C5 H5 0.9300 . ?
C5 C6 1.403(3) . ?
C6 H6 0.9300 . ?
C7 C8 1.385(3) . ?
C7 C12 1.394(3) . ?
C8 H8 0.9300 . ?
C8 C9 1.386(4) . ?
C9 H9 0.9300 . ?
C9 C10 1.368(5) . ?
C10 H10 0.9300 . ?
C10 C11 1.368(5) . ?
C11 H11 0.9300 . ?
C11 C12 1.379(4) . ?
C12 H12 0.9300 . ?
C13 C14 1.385(3) . ?
C13 C18 1.410(2) . ?
C14 H14 0.9300 . ?
C14 C15 1.380(4) . ?
C15 H15 0.9300 . ?
C15 C16 1.375(3) . ?
C16 H16 0.9300 . ?
C16 C17 1.382(3) . ?
C17 H17 0.9300 . ?
C17 C18 1.391(3) . ?
C18 C19 1.527(3) . ?
C19 H19 0.9800 . ?
C19 C20 1.524(3) . ?
C20 C21 1.384(3) . ?
C20 C25 1.380(4) . ?
C21 H21 0.9300 . ?
C21 C22 1.386(5) . ?
C22 H22 0.9300 . ?
C22 C23 1.358(7) . ?
C23 H23 0.9300 . ?
C23 C24 1.373(6) . ?
C24 H24 0.9300 . ?
C24 C25 1.381(4) . ?
C25 H25 0.9300 . ?
C26 H26 0.9800 . ?
C26 C27 1.517(3) . ?
C26 C33 1.513(3) . ?
C27 C28 1.392(3) . ?
C27 C32 1.386(3) . ?
C28 H28 0.9300 . ?
C28 C29 1.385(4) . ?
C29 H29 0.9300 . ?
C29 C30 1.363(5) . ?
C30 H30 0.9300 . ?
C30 C31 1.373(4) . ?
C31 H31 0.9300 . ?
C31 C32 1.384(4) . ?
C32 H32 0.9300 . ?
C33 H33A 0.9700 . ?
C33 H33B 0.9700 . ?
C34 H34A 0.9600 . ?
C34 H34B 0.9600 . ?
C34 H34C 0.9600 . ?

loop_
_geom_torsion_atom_site_label_1
_geom_torsion_atom_site_label_2
_geom_torsion_atom_site_label_3
_geom_torsion_atom_site_label_4
_geom_torsion
_geom_torsion_site_symmetry_1
_geom_torsion_site_symmetry_2
_geom_torsion_site_symmetry_3
_geom_torsion_site_symmetry_4
_geom_torsion_publ_flag
P1 C1 C2 C3 -179.83(19) . . . . ?
P1 C1 C6 C5 178.4(2) . . . . ?
P1 C7 C8 C9 177.8(2) . . . . ?
P1 C7 C12 C11 -179.36(18) . . . . ?
P1 C13 C14 C15 -178.69(18) . . . . ?
P1 C13 C18 C17 176.37(15) . . . . ?
P1 C13 C18 C19 -4.9(2) . . . . ?
N1 C19 C20 C21 -139.1(2) . . . . ?
N1 C19 C20 C25 40.1(3) . . . . ?
N1 C26 C27 C28 -126.6(2) . . . . ?
N1 C26 C27 C32 54.8(3) . . . . ?
N1 C26 C33 O1 167.7(2) . . . . ?
C1 P1 C7 C8 92.8(2) . . . . ?
C1 P1 C7 C12 -89.22(19) . . . . ?
C1 P1 C13 C14 0.4(2) . . . . ?
C1 P1 C13 C18 -179.62(16) . . . . ?
C1 C2 C3 C4 2.0(4) . . . . ?
C2 C1 C6 C5 0.6(4) . . . . ?
C2 C3 C4 C5 -0.7(4) . . . . ?
C3 C4 C5 C6 -0.5(4) . . . . ?
C4 C5 C6 C1 0.6(4) . . . . ?
C6 C1 C2 C3 -1.9(3) . . . . ?
C7 P1 C1 C2 167.13(17) . . . . ?
C7 P1 C1 C6 -10.7(2) . . . . ?
C7 P1 C13 C14 105.03(17) . . . . ?
C7 P1 C13 C18 -74.94(17) . . . . ?
C7 C8 C9 C10 1.0(5) . . . . ?
C8 C7 C12 C11 -1.3(4) . . . . ?
C8 C9 C10 C11 -0.5(5) . . . . ?
C9 C10 C11 C12 -0.9(4) . . . . ?
C10 C11 C12 C7 1.8(4) . . . . ?
C12 C7 C8 C9 -0.2(4) . . . . ?
C13 P1 C1 C2 -88.91(18) . . . . ?
C13 P1 C1 C6 93.3(2) . . . . ?
C13 P1 C7 C8 -12.6(2) . . . . ?
C13 P1 C7 C12 165.39(17) . . . . ?
C13 C14 C15 C16 2.1(4) . . . . ?
C13 C18 C19 N1 125.42(19) . . . . ?
C13 C18 C19 C20 -111.8(2) . . . . ?
C14 C13 C18 C17 -3.6(3) . . . . ?
C14 C13 C18 C19 175.11(18) . . . . ?
C14 C15 C16 C17 -3.0(4) . . . . ?
C15 C16 C17 C18 0.6(4) . . . . ?
C16 C17 C18 C13 2.7(3) . . . . ?
C16 C17 C18 C19 -176.0(2) . . . . ?
C17 C18 C19 N1 -55.9(2) . . . . ?
C17 C18 C19 C20 66.9(2) . . . . ?
C18 C13 C14 C15 1.3(3) . . . . ?
C18 C19 C20 C21 99.1(2) . . . . ?
C18 C19 C20 C25 -81.7(2) . . . . ?
C19 N1 C26 C27 49.1(2) . . . . ?
C19 N1 C26 C33 174.52(18) . . . . ?
C19 C20 C21 C22 178.0(3) . . . . ?
C19 C20 C25 C24 -179.2(2) . . . . ?
C20 C21 C22 C23 1.3(5) . . . . ?
C21 C20 C25 C24 0.0(4) . . . . ?
C21 C22 C23 C24 -0.2(6) . . . . ?
C22 C23 C24 C25 -1.0(5) . . . . ?
C23 C24 C25 C20 1.1(4) . . . . ?
C25 C20 C21 C22 -1.2(4) . . . . ?
C26 N1 C19 C18 177.10(16) . . . . ?
C26 N1 C19 C20 54.6(2) . . . . ?
C26 C27 C28 C29 -176.7(2) . . . . ?
C26 C27 C32 C31 177.4(2) . . . . ?
C27 C26 C33 O1 -64.4(3) . . . . ?
C27 C28 C29 C30 -1.5(4) . . . . ?
C28 C27 C32 C31 -1.3(3) . . . . ?
C28 C29 C30 C31 0.3(4) . . . . ?
C29 C30 C31 C32 0.3(4) . . . . ?
C30 C31 C32 C27 0.2(4) . . . . ?
C32 C27 C28 C29 2.0(3) . . . . ?
C33 C26 C27 C28 110.3(2) . . . . ?
C33 C26 C27 C32 -68.3(2) . . . . ?
C34 O1 C33 C26 169.9(2) . . . . ?
